data_2229933
loop_
_publ_author_name
'Mohamed, Shaaban K.'
'El-Remaily, Mahmoud A. A.'
'Soliman, Ahmed M.'
'Abdel-Ghany, Hossam'
'Ng, Seik Weng'

_publ_section_title
;
 4-(4-Chlorobenzyl)-5-methyl-2-phenyl-1<i>H</i>-pyrazol-3(2<i>H</i>)-one
;
_journal_coeditor_code BT5516
_journal_issue 5
_journal_name_full 'Acta Crystallographica Section E'
_journal_page_first o1153
_journal_paper_doi 10.1107/S1600536811013791
_journal_volume 67
_journal_year 2011
_chemical_formula_iupac 'C17 H15 Cl N2 O'
_chemical_formula_moiety 'C17 H15 Cl N2 O'
_chemical_formula_sum 'C17 H15 Cl N2 O'
_chemical_formula_weight 298.76
_chemical_name_systematic
;
4-(4-Chlorobenzyl)-5-methyl-2-phenyl-1<i>H</i>-pyrazol-3(2<i>H</i>)-one
;
_space_group_IT_number 43
_symmetry_cell_setting orthorhombic
_symmetry_space_group_name_Hall 'F 2 -2d'
_symmetry_space_group_name_H-M 'F d d 2'
_atom_sites_solution_hydrogens geom
_atom_sites_solution_primary direct
_atom_sites_solution_secondary difmap
_audit_creation_method SHELXL-97
_cell_angle_alpha 90.00
_cell_angle_beta 90.00
_cell_angle_gamma 90.00
_cell_formula_units_Z 16
_cell_length_a 23.1540(3)
_cell_length_b 43.8905(6)
_cell_length_c 5.62390(10)
_cell_measurement_reflns_used 8414
_cell_measurement_temperature 100(2)
_cell_measurement_theta_max 74.1676
_cell_measurement_theta_min 3.8150
_cell_volume 5715.24(15)
_computing_cell_refinement 'CrysAlis PRO (Agilent, 2010)'
_computing_data_collection 'CrysAlis PRO (Agilent, 2010)'
_computing_data_reduction 'CrysAlis PRO (Agilent, 2010)'
_computing_molecular_graphics 'X-SEED (Barbour, 2001)'
_computing_publication_material 'publCIF (Westrip, 2010)'
_computing_structure_refinement 'SHELXL97 (Sheldrick, 2008)'
_computing_structure_solution 'SHELXS97 (Sheldrick, 2008)'
_diffrn_ambient_temperature 100(2)
_diffrn_detector_area_resol_mean 10.4041
_diffrn_measured_fraction_theta_full 0.997
_diffrn_measured_fraction_theta_max 0.997
_diffrn_measurement_device_type 'Agilent SuperNova Dual diffractometer with an Atlas detector'
_diffrn_measurement_method \w
_diffrn_radiation_monochromator Mirror
_diffrn_radiation_source 'SuperNova (Cu) X-ray Source'
_diffrn_radiation_type CuK\a
_diffrn_radiation_wavelength 1.54184
_diffrn_reflns_av_R_equivalents 0.0284
_diffrn_reflns_av_sigmaI/netI 0.0180
_diffrn_reflns_limit_h_max 28
_diffrn_reflns_limit_h_min -24
_diffrn_reflns_limit_k_max 54
_diffrn_reflns_limit_k_min -53
_diffrn_reflns_limit_l_max 6
_diffrn_reflns_limit_l_min -6
_diffrn_reflns_number 10182
_diffrn_reflns_theta_full 74.34
_diffrn_reflns_theta_max 74.34
_diffrn_reflns_theta_min 4.03
_diffrn_standards_decay_% 0
_diffrn_standards_interval_count 0
_diffrn_standards_interval_time 0
_diffrn_standards_number 0
_exptl_absorpt_coefficient_mu 2.359
_exptl_absorpt_correction_T_max 0.9326
_exptl_absorpt_correction_T_min 0.5379
_exptl_absorpt_correction_type multi-scan
_exptl_absorpt_process_details '(CrysAlis PRO; Agilent, 2010)'
_exptl_crystal_colour Colorless
_exptl_crystal_density_diffrn 1.389
_exptl_crystal_density_method 'not measured'
_exptl_crystal_description Plate
_exptl_crystal_F_000 2496
_exptl_crystal_size_max 0.30
_exptl_crystal_size_mid 0.30
_exptl_crystal_size_min 0.03
_refine_diff_density_max 0.213
_refine_diff_density_min -0.412
_refine_ls_abs_structure_details 'Flack (1983), 1011 Friedel pairs'
_refine_ls_abs_structure_Flack 0.000(12)
_refine_ls_extinction_method none
_refine_ls_goodness_of_fit_ref 1.076
_refine_ls_hydrogen_treatment mixed
_refine_ls_matrix_type full
_refine_ls_number_parameters 195
_refine_ls_number_reflns 2623
_refine_ls_number_restraints 1
_refine_ls_restrained_S_all 1.076
_refine_ls_R_factor_all 0.0363
_refine_ls_R_factor_gt 0.0362
_refine_ls_shift/su_max 0.001
_refine_ls_shift/su_mean 0.001
_refine_ls_structure_factor_coef Fsqd
_refine_ls_weighting_details 'calc w=1/[\s^2^(Fo^2^)+(0.0771P)^2^+3.0966P] where P=(Fo^2^+2Fc^2^)/3'
_refine_ls_weighting_scheme calc
_refine_ls_wR_factor_gt 0.0969
_refine_ls_wR_factor_ref 0.0972
_reflns_number_gt 2611
_reflns_number_total 2623
_reflns_threshold_expression I>2\s(I)
_cod_data_source_file bt5516.cif
_cod_data_source_block I
_cod_original_cell_volume 5715.23(15)
_cod_database_code 2229933
_cod_database_fobs_code 2229933

loop_
_symmetry_equiv_pos_as_xyz
'x, y, z'
'-x, -y, z'
'x+1/4, -y+1/4, z+1/4'
'-x+1/4, y+1/4, z+1/4'
'x, y+1/2, z+1/2'
'-x, -y+1/2, z+1/2'
'x+1/4, -y+3/4, z+3/4'
'-x+1/4, y+3/4, z+3/4'
'x+1/2, y, z+1/2'
'-x+1/2, -y, z+1/2'
'x+3/4, -y+1/4, z+3/4'
'-x+3/4, y+1/4, z+3/4'
'x+1/2, y+1/2, z'
'-x+1/2, -y+1/2, z'
'x+3/4, -y+3/4, z+1/4'
'-x+3/4, y+3/4, z+1/4'

loop_
_atom_site_type_symbol
_atom_site_label
_atom_site_fract_x
_atom_site_fract_y
_atom_site_fract_z
_atom_site_U_iso_or_equiv
_atom_site_adp_type
_atom_site_calc_flag
_atom_site_refinement_flags
_atom_site_occupancy
_atom_site_disorder_assembly
_atom_site_disorder_group
Cl Cl1 0.122967(18) 0.029555(10) 0.59020(10) 0.02795(14) Uani d . 1 . .
O O1 0.20050(5) -0.13339(3) 0.3426(3) 0.0201(3) Uani d . 1 . .
N N1 0.29664(5) -0.13658(3) 0.2283(3) 0.0152(3) Uani d . 1 . .
N N2 0.34778(6) -0.12275(3) 0.2955(3) 0.0161(3) Uani d . 1 . .
H H2 0.3806(10) -0.1243(5) 0.228(5) 0.019(5) Uiso d . 1 . .
C C1 0.29551(6) -0.16087(4) 0.0632(3) 0.0143(3) Uani d . 1 . .
C C2 0.25718(7) -0.18504(4) 0.1001(3) 0.0168(3) Uani d . 1 . .
H H2A 0.2333 -0.1854 0.2373 0.020 Uiso calc R 1 . .
C C3 0.25436(7) -0.20838(4) -0.0648(4) 0.0200(4) Uani d . 1 . .
H H3 0.2279 -0.2247 -0.0416 0.024 Uiso calc R 1 . .
C C4 0.28990(7) -0.20825(4) -0.2645(4) 0.0223(4) Uani d . 1 . .
H H4 0.2875 -0.2243 -0.3776 0.027 Uiso calc R 1 . .
C C5 0.32888(7) -0.18450(4) -0.2971(4) 0.0205(4) Uani d . 1 . .
H H5 0.3537 -0.1845 -0.4316 0.025 Uiso calc R 1 . .
C C6 0.33170(7) -0.16074(4) -0.1343(3) 0.0169(3) Uani d . 1 . .
H H6 0.3582 -0.1445 -0.1577 0.020 Uiso calc R 1 . .
C C7 0.25237(6) -0.12512(4) 0.3689(3) 0.0150(3) Uani d . 1 . .
C C8 0.27831(7) -0.10413(4) 0.5272(3) 0.0156(3) Uani d . 1 . .
C C9 0.33640(7) -0.10305(4) 0.4713(3) 0.0162(3) Uani d . 1 . .
C C10 0.38394(7) -0.08494(4) 0.5800(4) 0.0210(4) Uani d . 1 . .
H H10A 0.4167 -0.0841 0.4700 0.031 Uiso calc R 1 . .
H H10B 0.3961 -0.0946 0.7290 0.031 Uiso calc R 1 . .
H H10C 0.3703 -0.0642 0.6126 0.031 Uiso calc R 1 . .
C C11 0.24961(7) -0.08915(4) 0.7360(3) 0.0178(3) Uani d . 1 . .
H H11A 0.2789 -0.0863 0.8621 0.021 Uiso calc R 1 . .
H H11B 0.2200 -0.1033 0.7989 0.021 Uiso calc R 1 . .
C C12 0.22098(6) -0.05861(4) 0.6893(3) 0.0154(3) Uani d . 1 . .
C C13 0.22392(7) -0.03570(4) 0.8595(3) 0.0172(3) Uani d . 1 . .
H H13 0.2465 -0.0388 0.9985 0.021 Uiso calc R 1 . .
C C14 0.19446(7) -0.00837(4) 0.8301(4) 0.0193(3) Uani d . 1 . .
H H14 0.1968 0.0072 0.9467 0.023 Uiso calc R 1 . .
C C15 0.16151(7) -0.00439(4) 0.6266(3) 0.0188(4) Uani d . 1 . .
C C16 0.15824(7) -0.02657(4) 0.4517(3) 0.0184(3) Uani d . 1 . .
H H16 0.1357 -0.0234 0.3128 0.022 Uiso calc R 1 . .
C C17 0.18871(7) -0.05357(4) 0.4839(3) 0.0175(3) Uani d . 1 . .
H H17 0.1875 -0.0688 0.3640 0.021 Uiso calc R 1 . .

loop_
_atom_site_aniso_label
_atom_site_aniso_U_11
_atom_site_aniso_U_22
_atom_site_aniso_U_33
_atom_site_aniso_U_12
_atom_site_aniso_U_13
_atom_site_aniso_U_23
Cl1 0.0289(2) 0.0233(2) 0.0317(3) 0.01125(15) -0.00111(18) 0.00169(18)
O1 0.0092(5) 0.0249(6) 0.0261(7) -0.0009(4) 0.0031(5) -0.0062(6)
N1 0.0089(6) 0.0176(6) 0.0191(7) -0.0009(5) 0.0009(5) -0.0015(6)
N2 0.0086(6) 0.0191(6) 0.0206(8) -0.0025(5) 0.0023(6) -0.0025(6)
C1 0.0110(6) 0.0154(7) 0.0164(8) 0.0031(5) -0.0018(6) 0.0000(6)
C2 0.0117(6) 0.0168(7) 0.0220(9) 0.0010(5) 0.0014(7) 0.0001(7)
C3 0.0148(7) 0.0174(8) 0.0277(10) 0.0010(6) -0.0018(7) -0.0003(7)
C4 0.0190(8) 0.0216(8) 0.0262(10) 0.0053(6) -0.0021(7) -0.0062(8)
C5 0.0167(7) 0.0263(8) 0.0185(9) 0.0057(6) 0.0021(7) -0.0009(8)
C6 0.0128(7) 0.0187(7) 0.0191(9) 0.0026(5) -0.0007(6) 0.0021(7)
C7 0.0118(7) 0.0157(7) 0.0176(9) 0.0027(5) 0.0021(6) 0.0020(6)
C8 0.0133(7) 0.0159(7) 0.0177(9) 0.0015(6) 0.0006(6) 0.0020(6)
C9 0.0147(7) 0.0162(7) 0.0177(9) 0.0010(6) 0.0024(7) 0.0018(7)
C10 0.0174(7) 0.0213(8) 0.0242(10) -0.0036(6) -0.0005(7) -0.0023(8)
C11 0.0185(7) 0.0174(7) 0.0176(9) 0.0018(6) 0.0024(7) 0.0005(7)
C12 0.0104(6) 0.0178(8) 0.0178(9) -0.0013(5) 0.0042(6) 0.0001(6)
C13 0.0145(7) 0.0212(7) 0.0157(9) -0.0005(6) 0.0003(6) -0.0006(7)
C14 0.0188(7) 0.0190(7) 0.0203(9) -0.0009(6) 0.0023(7) -0.0030(7)
C15 0.0150(7) 0.0185(8) 0.0229(10) 0.0032(6) 0.0029(6) 0.0023(7)
C16 0.0154(7) 0.0250(9) 0.0149(8) 0.0001(6) -0.0009(6) 0.0019(7)
C17 0.0149(7) 0.0200(8) 0.0177(9) -0.0015(6) 0.0028(6) -0.0030(7)

loop_
_atom_type_symbol
_atom_type_description
_atom_type_scat_dispersion_real
_atom_type_scat_dispersion_imag
_atom_type_scat_source
C C 0.0181 0.0091 'International Tables Vol C Tables 4.2.6.8 and 6.1.1.4'
H H 0.0000 0.0000 'International Tables Vol C Tables 4.2.6.8 and 6.1.1.4'
N N 0.0311 0.0180 'International Tables Vol C Tables 4.2.6.8 and 6.1.1.4'
O O 0.0492 0.0322 'International Tables Vol C Tables 4.2.6.8 and 6.1.1.4'
Cl Cl 0.3639 0.7018 'International Tables Vol C Tables 4.2.6.8 and 6.1.1.4'

loop_
_geom_angle_atom_site_label_1
_geom_angle_atom_site_label_2
_geom_angle_atom_site_label_3
_geom_angle_site_symmetry_1
_geom_angle_site_symmetry_3
_geom_angle
_geom_angle_publ_flag
N2 N1 C7 . . 108.49(14) ?
N2 N1 C1 . . 121.74(13) ?
C7 N1 C1 . . 129.29(13) ?
C9 N2 N1 . . 108.46(13) ?
C9 N2 H2 . . 123.9(16) ?
N1 N2 H2 . . 127.2(16) ?
C6 C1 C2 . . 120.26(16) ?
C6 C1 N1 . . 120.65(14) ?
C2 C1 N1 . . 119.09(15) ?
C3 C2 C1 . . 119.48(16) ?
C3 C2 H2A . . 120.3 ?
C1 C2 H2A . . 120.3 ?
C2 C3 C4 . . 120.66(16) ?
C2 C3 H3 . . 119.7 ?
C4 C3 H3 . . 119.7 ?
C5 C4 C3 . . 119.54(17) ?
C5 C4 H4 . . 120.2 ?
C3 C4 H4 . . 120.2 ?
C6 C5 C4 . . 120.39(17) ?
C6 C5 H5 . . 119.8 ?
C4 C5 H5 . . 119.8 ?
C5 C6 C1 . . 119.65(15) ?
C5 C6 H6 . . 120.2 ?
C1 C6 H6 . . 120.2 ?
O1 C7 N1 . . 122.06(16) ?
O1 C7 C8 . . 131.63(15) ?
N1 C7 C8 . . 106.30(13) ?
C9 C8 C7 . . 107.01(15) ?
C9 C8 C11 . . 126.41(16) ?
C7 C8 C11 . . 126.12(15) ?
N2 C9 C8 . . 109.69(14) ?
N2 C9 C10 . . 120.14(14) ?
C8 C9 C10 . . 130.13(17) ?
C9 C10 H10A . . 109.5 ?
C9 C10 H10B . . 109.5 ?
H10A C10 H10B . . 109.5 ?
C9 C10 H10C . . 109.5 ?
H10A C10 H10C . . 109.5 ?
H10B C10 H10C . . 109.5 ?
C8 C11 C12 . . 116.41(15) ?
C8 C11 H11A . . 108.2 ?
C12 C11 H11A . . 108.2 ?
C8 C11 H11B . . 108.2 ?
C12 C11 H11B . . 108.2 ?
H11A C11 H11B . . 107.3 ?
C13 C12 C17 . . 118.84(15) ?
C13 C12 C11 . . 119.89(15) ?
C17 C12 C11 . . 121.16(16) ?
C12 C13 C14 . . 121.22(16) ?
C12 C13 H13 . . 119.4 ?
C14 C13 H13 . . 119.4 ?
C15 C14 C13 . . 118.51(16) ?
C15 C14 H14 . . 120.7 ?
C13 C14 H14 . . 120.7 ?
C14 C15 C16 . . 121.82(15) ?
C14 C15 Cl1 . . 119.01(13) ?
C16 C15 Cl1 . . 119.16(14) ?
C15 C16 C17 . . 118.58(17) ?
C15 C16 H16 . . 120.7 ?
C17 C16 H16 . . 120.7 ?
C16 C17 C12 . . 121.00(17) ?
C16 C17 H17 . . 119.5 ?
C12 C17 H17 . . 119.5 ?

loop_
_geom_bond_atom_site_label_1
_geom_bond_atom_site_label_2
_geom_bond_site_symmetry_2
_geom_bond_distance
_geom_bond_publ_flag
Cl1 C15 . 1.7488(16) ?
O1 C7 . 1.263(2) ?
N1 N2 . 1.3833(18) ?
N1 C7 . 1.389(2) ?
N1 C1 . 1.414(2) ?
N2 C9 . 1.340(2) ?
N2 H2 . 0.85(3) ?
C1 C6 . 1.391(2) ?
C1 C2 . 1.398(2) ?
C2 C3 . 1.383(3) ?
C2 H2A . 0.9500 ?
C3 C4 . 1.392(3) ?
C3 H3 . 0.9500 ?
C4 C5 . 1.391(3) ?
C4 H4 . 0.9500 ?
C5 C6 . 1.389(3) ?
C5 H5 . 0.9500 ?
C6 H6 . 0.9500 ?
C7 C8 . 1.415(2) ?
C8 C9 . 1.382(2) ?
C8 C11 . 1.501(2) ?
C9 C10 . 1.489(2) ?
C10 H10A . 0.9800 ?
C10 H10B . 0.9800 ?
C10 H10C . 0.9800 ?
C11 C12 . 1.519(2) ?
C11 H11A . 0.9900 ?
C11 H11B . 0.9900 ?
C12 C13 . 1.390(2) ?
C12 C17 . 1.394(3) ?
C13 C14 . 1.390(2) ?
C13 H13 . 0.9500 ?
C14 C15 . 1.386(3) ?
C14 H14 . 0.9500 ?
C15 C16 . 1.386(3) ?
C16 C17 . 1.391(2) ?
C16 H16 . 0.9500 ?
C17 H17 . 0.9500 ?

loop_
_geom_hbond_atom_site_label_D
_geom_hbond_atom_site_label_H
_geom_hbond_atom_site_label_A
_geom_hbond_site_symmetry_A
_geom_hbond_distance_DH
_geom_hbond_distance_HA
_geom_hbond_distance_DA
_geom_hbond_angle_DHA
_geom_hbond_publ_flag
N2 H2 O1 7_544 0.85(3) 1.82(3) 2.6516(18) 165(2) yes

loop_
_geom_torsion_atom_site_label_1
_geom_torsion_atom_site_label_2
_geom_torsion_atom_site_label_3
_geom_torsion_atom_site_label_4
_geom_torsion_site_symmetry_1
_geom_torsion_site_symmetry_2
_geom_torsion_site_symmetry_3
_geom_torsion_site_symmetry_4
_geom_torsion
_geom_torsion_publ_flag
C7 N1 N2 C9 . . . . -0.45(19) ?
C1 N1 N2 C9 . . . . -173.26(14) ?
N2 N1 C1 C6 . . . . -39.1(2) ?
C7 N1 C1 C6 . . . . 149.68(17) ?
N2 N1 C1 C2 . . . . 141.26(16) ?
C7 N1 C1 C2 . . . . -29.9(2) ?
C6 C1 C2 C3 . . . . -1.8(2) ?
N1 C1 C2 C3 . . . . 177.77(15) ?
C1 C2 C3 C4 . . . . 1.0(2) ?
C2 C3 C4 C5 . . . . 0.5(3) ?
C3 C4 C5 C6 . . . . -1.2(3) ?
C4 C5 C6 C1 . . . . 0.4(2) ?
C2 C1 C6 C5 . . . . 1.1(2) ?
N1 C1 C6 C5 . . . . -178.48(15) ?
N2 N1 C7 O1 . . . . 178.60(15) ?
C1 N1 C7 O1 . . . . -9.3(3) ?
N2 N1 C7 C8 . . . . -0.87(19) ?
C1 N1 C7 C8 . . . . 171.23(16) ?
O1 C7 C8 C9 . . . . -177.57(18) ?
N1 C7 C8 C9 . . . . 1.82(19) ?
O1 C7 C8 C11 . . . . 9.8(3) ?
N1 C7 C8 C11 . . . . -170.82(16) ?
N1 N2 C9 C8 . . . . 1.6(2) ?
N1 N2 C9 C10 . . . . 179.61(16) ?
C7 C8 C9 N2 . . . . -2.2(2) ?
C11 C8 C9 N2 . . . . 170.45(15) ?
C7 C8 C9 C10 . . . . -179.87(18) ?
C11 C8 C9 C10 . . . . -7.3(3) ?
C9 C8 C11 C12 . . . . 97.3(2) ?
C7 C8 C11 C12 . . . . -91.5(2) ?
C8 C11 C12 C13 . . . . -142.06(16) ?
C8 C11 C12 C17 . . . . 41.7(2) ?
C17 C12 C13 C14 . . . . 1.3(2) ?
C11 C12 C13 C14 . . . . -174.99(15) ?
C12 C13 C14 C15 . . . . 0.4(2) ?
C13 C14 C15 C16 . . . . -1.3(2) ?
C13 C14 C15 Cl1 . . . . 178.64(13) ?
C14 C15 C16 C17 . . . . 0.5(3) ?
Cl1 C15 C16 C17 . . . . -179.46(13) ?
C15 C16 C17 C12 . . . . 1.3(2) ?
C13 C12 C17 C16 . . . . -2.2(2) ?
C11 C12 C17 C16 . . . . 174.10(15) ?

loop_
_cod_related_entry_id
_cod_related_entry_database
_cod_related_entry_code
1 ChemSpider 30656626
